data_7207814
loop_
_publ_author_name
'Wang, Huang'
'Huo, Li-Hua'
'Deng, Zhao-Peng'
'Zhao, Hui'
'Gao, Shan'

_publ_section_title
;
 Syntheses, crystal structures and luminescent properties of Zn(ii)/Cd(ii)
 supramolecular complexes incorporating 4-sulfinobenzoate and its in situ
 oxidized ligand
;
_journal_issue 10
_journal_name_full CrystEngComm
_journal_page_first 3501
_journal_paper_doi 10.1039/c2ce06584c
_journal_volume 14
_journal_year 2012
_chemical_formula_moiety 'C17 H18 N2 O7 S Zn'
_chemical_formula_sum 'C17 H18 N2 O7 S Zn'
_chemical_formula_weight 459.76
_chemical_name_systematic
;
?
;
_space_group_IT_number 2
_symmetry_cell_setting triclinic
_symmetry_space_group_name_Hall '-P 1'
_symmetry_space_group_name_H-M 'P -1'
_atom_sites_solution_hydrogens geom
_atom_sites_solution_primary direct
_atom_sites_solution_secondary difmap
_audit_creation_method SHELXL-97
_cell_angle_alpha 89.097(5)
_cell_angle_beta 72.836(6)
_cell_angle_gamma 89.849(6)
_cell_formula_units_Z 2
_cell_length_a 7.6682(17)
_cell_length_b 10.7302(19)
_cell_length_c 11.371(2)
_cell_measurement_reflns_used 4401
_cell_measurement_temperature 295(2)
_cell_measurement_theta_max 27.47
_cell_measurement_theta_min 3.37
_cell_volume 893.8(3)
_computing_cell_refinement RAPID-AUTO
_computing_data_reduction 'CrystalStructure (Rigaku/MSC and Rigaku Corporation, 2002)'
_computing_molecular_graphics SHELXL-97
_computing_publication_material SHELXL-97
_computing_structure_refinement 'SHELXL-97 (Sheldrick, 1997)'
_computing_structure_solution 'SHELXS-97 (Sheldrick, 1990)'
_diffrn_ambient_temperature 295(2)
_diffrn_detector_area_resol_mean 10.000
_diffrn_measured_fraction_theta_full 0.977
_diffrn_measured_fraction_theta_max 0.977
_diffrn_measurement_device_type 'Rigaku RAXIS-RAPID'
_diffrn_measurement_method \w
_diffrn_radiation_monochromator graphite
_diffrn_radiation_source 'fine-focus sealed tube'
_diffrn_radiation_type MoK\a
_diffrn_radiation_wavelength 0.71073
_diffrn_reflns_av_R_equivalents 0.0688
_diffrn_reflns_av_sigmaI/netI 0.0964
_diffrn_reflns_limit_h_max 9
_diffrn_reflns_limit_h_min -9
_diffrn_reflns_limit_k_max 13
_diffrn_reflns_limit_k_min -13
_diffrn_reflns_limit_l_max 14
_diffrn_reflns_limit_l_min -14
_diffrn_reflns_number 7808
_diffrn_reflns_theta_full 27.48
_diffrn_reflns_theta_max 27.48
_diffrn_reflns_theta_min 3.36
_diffrn_standards_decay_% 0
_diffrn_standards_interval_count 0
_diffrn_standards_interval_time 0
_diffrn_standards_number 0
_exptl_absorpt_coefficient_mu 1.536
_exptl_absorpt_correction_T_max 0.8137
_exptl_absorpt_correction_T_min 0.7287
_exptl_absorpt_correction_type multi-scan
_exptl_absorpt_process_details 'ABSCOR (Higashi, 1995)'
_exptl_crystal_colour colorless
_exptl_crystal_density_diffrn 1.708
_exptl_crystal_density_method 'not measured'
_exptl_crystal_description prism
_exptl_crystal_F_000 472
_exptl_crystal_size_max 0.22
_exptl_crystal_size_mid 0.18
_exptl_crystal_size_min 0.14
_refine_diff_density_max 0.843
_refine_diff_density_min -1.126
_refine_diff_density_rms 0.131
_refine_ls_extinction_method none
_refine_ls_goodness_of_fit_ref 1.027
_refine_ls_hydrogen_treatment constr
_refine_ls_matrix_type full
_refine_ls_number_parameters 254
_refine_ls_number_reflns 3985
_refine_ls_number_restraints 11
_refine_ls_restrained_S_all 1.032
_refine_ls_R_factor_all 0.1229
_refine_ls_R_factor_gt 0.0699
_refine_ls_shift/su_max 0.000
_refine_ls_shift/su_mean 0.000
_refine_ls_structure_factor_coef Fsqd
_refine_ls_weighting_details 'calc w=1/[\s^2^(Fo^2^)+(0.1326P)^2^+0.0000P] where P=(Fo^2^+2Fc^2^)/3'
_refine_ls_weighting_scheme calc
_refine_ls_wR_factor_gt 0.1744
_refine_ls_wR_factor_ref 0.2249
_reflns_number_gt 2308
_reflns_number_total 3985
_reflns_threshold_expression >2sigma(I)
_cod_data_source_file c2ce06584c.txt
_cod_data_source_block complex4
_cod_original_cell_volume 893.9(3)
_cod_original_sg_symbol_Hall '-P 1 '
_cod_original_sg_symbol_H-M 'P -1 '
_cod_database_code 7207814

loop_
_symmetry_equiv_pos_as_xyz
'x, y, z'
'-x, -y, -z'

loop_
_atom_site_label
_atom_site_type_symbol
_atom_site_fract_x
_atom_site_fract_y
_atom_site_fract_z
_atom_site_U_iso_or_equiv
_atom_site_adp_type
_atom_site_occupancy
_atom_site_symmetry_multiplicity
_atom_site_calc_flag
_atom_site_refinement_flags
Zn1 Zn 0.76708(13) 0.25835(11) 0.18879(8) 0.0352(3) Uani 1 1 d .
S1 S 0.3163(3) 0.2060(2) 0.2978(2) 0.0400(6) Uani 1 1 d D
O1 O 0.5114(8) 0.1639(6) 0.2465(5) 0.0353(14) Uani 1 1 d .
O2 O 0.2861(9) 0.3353(7) 0.2565(6) 0.0455(17) Uani 1 1 d .
O3 O 0.1792(10) 0.1387(6) 0.9112(6) 0.0437(17) Uani 1 1 d .
O4 O 0.2126(10) 0.3464(7) 0.8978(6) 0.0455(18) Uani 1 1 d .
O1W O 0.6307(9) 0.4374(6) 0.2126(5) 0.0388(15) Uani 1 1 d .
H1W1 H 0.5199 0.4268 0.2358 0.058 Uiso 1 1 d R
H1W2 H 0.6595 0.4758 0.1468 0.058 Uiso 1 1 d R
O2W O 1.0184(8) 0.3551(6) 0.1333(5) 0.0392(15) Uani 1 1 d .
H2W1 H 1.0668 0.3452 0.0595 0.059 Uiso 1 1 d R
H2W2 H 1.0863 0.3290 0.1720 0.059 Uiso 1 1 d R
O3W O 0.9283(9) 0.0910(6) 0.1493(5) 0.0383(15) Uani 1 1 d .
H3W1 H 0.8645 0.0330 0.1398 0.057 Uiso 1 1 d R
H3W2 H 1.0122 0.1024 0.0859 0.057 Uiso 1 1 d R
N2 N 0.7404(7) 0.2553(9) 1.0065(5) 0.0323(15) Uani 1 1 d D
N1 N 0.7738(8) 0.2578(8) 0.3773(5) 0.0325(15) Uani 1 1 d D
C1 C 0.2866(7) 0.2232(8) 0.4614(7) 0.033(2) Uani 1 1 d D
C2 C 0.3406(9) 0.1243(8) 0.5232(7) 0.036(2) Uani 1 1 d D
H2 H 0.3917 0.0536 0.4802 0.044 Uiso 1 1 calc R
C3 C 0.3187(9) 0.1302(8) 0.6479(7) 0.0352(19) Uani 1 1 d D
H3 H 0.3552 0.0638 0.6885 0.042 Uiso 1 1 calc R
C4 C 0.2418(8) 0.2361(8) 0.7131(7) 0.0326(18) Uani 1 1 d D
C5 C 0.1893(10) 0.3346(9) 0.6505(8) 0.039(2) Uani 1 1 d D
H5 H 0.1392 0.4057 0.6931 0.046 Uiso 1 1 calc R
C6 C 0.2108(10) 0.3281(9) 0.5245(7) 0.037(2) Uani 1 1 d D
H6 H 0.1742 0.3942 0.4835 0.045 Uiso 1 1 calc R
C7 C 0.2157(9) 0.2418(10) 0.8504(7) 0.038(2) Uani 1 1 d D
C8 C 0.8398(9) 0.1622(7) 0.4257(7) 0.0294(18) Uani 1 1 d D
H8 H 0.8960 0.0975 0.3750 0.035 Uiso 1 1 calc R
C9 C 0.8273(10) 0.1555(8) 0.5525(8) 0.037(2) Uani 1 1 d D
H9 H 0.8750 0.0870 0.5834 0.044 Uiso 1 1 calc R
C10 C 0.7468(9) 0.2478(10) 0.6285(6) 0.0323(18) Uani 1 1 d D
C11 C 0.6765(10) 0.3493(9) 0.5775(7) 0.036(2) Uani 1 1 d D
H11 H 0.6200 0.4148 0.6270 0.044 Uiso 1 1 calc R
C12 C 0.6925(10) 0.3510(7) 0.4516(7) 0.0327(19) Uani 1 1 d D
H12 H 0.6456 0.4184 0.4183 0.039 Uiso 1 1 calc R
C13 C 0.7101(9) 0.1498(9) 0.9552(8) 0.039(2) Uani 1 1 d D
H13 H 0.6919 0.0772 1.0031 0.047 Uiso 1 1 calc R
C14 C 0.7039(11) 0.1413(9) 0.8337(8) 0.040(2) Uani 1 1 d D
H14 H 0.6813 0.0658 0.8018 0.048 Uiso 1 1 calc R
C15 C 0.7334(9) 0.2525(10) 0.7612(6) 0.0338(18) Uani 1 1 d D
C16 C 0.7615(11) 0.3610(8) 0.8168(8) 0.0308(19) Uani 1 1 d D
H16 H 0.7776 0.4361 0.7729 0.037 Uiso 1 1 calc R
C17 C 0.7658(10) 0.3586(9) 0.9365(7) 0.038(2) Uani 1 1 d D
H17 H 0.7875 0.4330 0.9708 0.045 Uiso 1 1 calc R

loop_
_atom_site_aniso_label
_atom_site_aniso_U_11
_atom_site_aniso_U_22
_atom_site_aniso_U_33
_atom_site_aniso_U_23
_atom_site_aniso_U_13
_atom_site_aniso_U_12
Zn1 0.0361(6) 0.0530(6) 0.0172(4) -0.0011(6) -0.0091(4) 0.0056(6)
S1 0.0340(12) 0.0608(16) 0.0250(10) -0.0012(10) -0.0084(9) -0.0003(11)
O1 0.031(3) 0.049(4) 0.019(3) -0.001(3) 0.004(2) 0.002(3)
O2 0.047(4) 0.049(4) 0.040(4) 0.008(3) -0.014(3) 0.005(3)
O3 0.048(4) 0.052(4) 0.026(3) 0.002(3) -0.003(3) 0.004(3)
O4 0.056(5) 0.050(4) 0.023(3) -0.003(3) -0.001(3) -0.013(3)
O1W 0.038(4) 0.054(4) 0.020(3) 0.000(3) -0.004(3) 0.005(3)
O2W 0.041(4) 0.054(4) 0.024(3) 0.002(3) -0.012(3) 0.001(3)
O3W 0.041(4) 0.045(4) 0.029(3) -0.013(3) -0.010(3) 0.010(3)
N2 0.032(3) 0.052(4) 0.012(3) 0.003(4) -0.006(2) 0.005(4)
N1 0.035(3) 0.048(4) 0.017(3) 0.003(3) -0.012(3) 0.005(4)
C1 0.021(4) 0.049(6) 0.025(4) -0.004(4) -0.003(3) 0.005(4)
C2 0.049(6) 0.039(5) 0.025(4) -0.005(3) -0.017(4) 0.012(4)
C3 0.044(5) 0.034(5) 0.024(4) 0.001(3) -0.004(4) -0.002(4)
C4 0.029(4) 0.040(5) 0.028(4) -0.009(4) -0.008(3) 0.000(4)
C5 0.028(5) 0.051(6) 0.036(5) -0.001(4) -0.009(4) -0.005(4)
C6 0.038(5) 0.051(6) 0.020(4) -0.005(4) -0.005(4) 0.008(4)
C7 0.034(4) 0.052(6) 0.026(4) 0.003(4) -0.004(3) 0.012(5)
C8 0.036(5) 0.026(4) 0.028(4) -0.006(3) -0.013(4) 0.007(3)
C9 0.036(5) 0.046(5) 0.026(4) -0.005(4) -0.006(4) 0.016(4)
C10 0.020(4) 0.053(5) 0.023(3) -0.004(4) -0.004(3) 0.012(5)
C11 0.028(5) 0.059(6) 0.020(4) -0.007(4) -0.004(3) 0.002(4)
C12 0.051(5) 0.022(4) 0.028(4) -0.016(3) -0.015(4) 0.008(4)
C13 0.056(6) 0.034(5) 0.025(4) 0.003(4) -0.010(4) 0.003(4)
C14 0.054(6) 0.039(5) 0.036(5) 0.002(4) -0.026(5) -0.004(4)
C15 0.027(4) 0.053(5) 0.022(3) -0.004(4) -0.009(3) 0.003(4)
C16 0.045(5) 0.027(4) 0.024(4) 0.000(3) -0.017(4) 0.002(4)
C17 0.051(6) 0.046(5) 0.017(4) -0.007(4) -0.011(4) 0.003(4)

loop_
_atom_type_symbol
_atom_type_description
_atom_type_scat_dispersion_real
_atom_type_scat_dispersion_imag
_atom_type_scat_source
C C 0.0033 0.0016 'International Tables Vol C Tables 4.2.6.8 and 6.1.1.4'
H H 0.0000 0.0000 'International Tables Vol C Tables 4.2.6.8 and 6.1.1.4'
N N 0.0061 0.0033 'International Tables Vol C Tables 4.2.6.8 and 6.1.1.4'
O O 0.0106 0.0060 'International Tables Vol C Tables 4.2.6.8 and 6.1.1.4'
S S 0.1246 0.1234 'International Tables Vol C Tables 4.2.6.8 and 6.1.1.4'
Zn Zn 0.2839 1.4301 'International Tables Vol C Tables 4.2.6.8 and 6.1.1.4'

loop_
_geom_angle_atom_site_label_1
_geom_angle_atom_site_label_2
_geom_angle_atom_site_label_3
_geom_angle
_geom_angle_site_symmetry_1
_geom_angle_site_symmetry_3
O2W Zn1 O1 178.9(2) . .
O2W Zn1 N2 93.8(2) . 1_554
O1 Zn1 N2 86.6(2) . 1_554
O2W Zn1 O3W 86.0(3) . .
O1 Zn1 O3W 95.1(3) . .
N2 Zn1 O3W 89.2(3) 1_554 .
O2W Zn1 N1 90.2(2) . .
O1 Zn1 N1 89.4(2) . .
N2 Zn1 N1 175.9(2) 1_554 .
O3W Zn1 N1 92.2(3) . .
O2W Zn1 O1W 88.1(3) . .
O1 Zn1 O1W 90.9(2) . .
N2 Zn1 O1W 88.2(3) 1_554 .
O3W Zn1 O1W 173.3(2) . .
N1 Zn1 O1W 90.9(3) . .
O2 S1 O1 112.7(4) . .
O2 S1 C1 103.2(4) . .
O1 S1 C1 104.0(3) . .
S1 O1 Zn1 134.0(4) . .
Zn1 O1W H1W1 109.7 . .
Zn1 O1W H1W2 109.3 . .
H1W1 O1W H1W2 109.5 . .
Zn1 O2W H2W1 109.4 . .
Zn1 O2W H2W2 110.2 . .
H2W1 O2W H2W2 109.5 . .
Zn1 O3W H3W1 109.6 . .
Zn1 O3W H3W2 108.8 . .
H3W1 O3W H3W2 109.5 . .
C13 N2 C17 117.2(6) . .
C13 N2 Zn1 121.8(6) . 1_556
C17 N2 Zn1 120.8(6) . 1_556
C8 N1 C12 118.6(6) . .
C8 N1 Zn1 121.7(6) . .
C12 N1 Zn1 119.3(6) . .
C6 C1 C2 120.0(7) . .
C6 C1 S1 122.5(7) . .
C2 C1 S1 117.5(6) . .
C3 C2 C1 120.5(8) . .
C3 C2 H2 119.7 . .
C1 C2 H2 119.7 . .
C2 C3 C4 120.0(8) . .
C2 C3 H3 120.0 . .
C4 C3 H3 120.0 . .
C5 C4 C3 119.1(7) . .
C5 C4 C7 121.0(8) . .
C3 C4 C7 119.9(8) . .
C4 C5 C6 120.8(9) . .
C4 C5 H5 119.6 . .
C6 C5 H5 119.6 . .
C1 C6 C5 119.5(9) . .
C1 C6 H6 120.2 . .
C5 C6 H6 120.2 . .
O4 C7 O3 124.6(7) . .
O4 C7 C4 118.4(8) . .
O3 C7 C4 116.7(8) . .
N1 C8 C9 122.0(7) . .
N1 C8 H8 119.0 . .
C9 C8 H8 119.0 . .
C10 C9 C8 120.5(8) . .
C10 C9 H9 119.8 . .
C8 C9 H9 119.8 . .
C9 C10 C11 117.8(7) . .
C9 C10 C15 124.8(9) . .
C11 C10 C15 117.4(9) . .
C12 C11 C10 119.4(8) . .
C12 C11 H11 120.3 . .
C10 C11 H11 120.3 . .
N1 C12 C11 121.8(8) . .
N1 C12 H12 119.1 . .
C11 C12 H12 119.1 . .
N2 C13 C14 124.1(8) . .
N2 C13 H13 117.9 . .
C14 C13 H13 117.9 . .
C13 C14 C15 117.4(8) . .
C13 C14 H14 121.3 . .
C15 C14 H14 121.3 . .
C16 C15 C14 117.4(7) . .
C16 C15 C10 122.3(9) . .
C14 C15 C10 120.1(9) . .
C17 C16 C15 120.3(8) . .
C17 C16 H16 119.8 . .
C15 C16 H16 119.8 . .
N2 C17 C16 123.5(8) . .
N2 C17 H17 118.2 . .
C16 C17 H17 118.2 . .

loop_
_geom_bond_atom_site_label_1
_geom_bond_atom_site_label_2
_geom_bond_distance
_geom_bond_site_symmetry_2
Zn1 O2W 2.112(6) .
Zn1 O1 2.129(6) .
Zn1 N2 2.143(5) 1_554
Zn1 O3W 2.155(6) .
Zn1 N1 2.160(6) .
Zn1 O1W 2.167(6) .
S1 O2 1.498(7) .
S1 O1 1.507(6) .
S1 C1 1.818(8) .
O3 C7 1.282(11) .
O4 C7 1.251(11) .
O1W H1W1 0.8200 .
O1W H1W2 0.8200 .
O2W H2W1 0.8200 .
O2W H2W2 0.8200 .
O3W H3W1 0.8200 .
O3W H3W2 0.8200 .
N2 C13 1.334(12) .
N2 C17 1.335(12) .
N2 Zn1 2.143(5) 1_556
N1 C8 1.325(11) .
N1 C12 1.347(10) .
C1 C6 1.377(12) .
C1 C2 1.393(12) .
C2 C3 1.380(11) .
C2 H2 0.9300 .
C3 C4 1.398(12) .
C3 H3 0.9300 .
C4 C5 1.388(12) .
C4 C7 1.516(10) .
C5 C6 1.396(11) .
C5 H5 0.9300 .
C6 H6 0.9300 .
C8 C9 1.416(11) .
C8 H8 0.9300 .
C9 C10 1.348(12) .
C9 H9 0.9300 .
C10 C11 1.405(13) .
C10 C15 1.484(10) .
C11 C12 1.401(11) .
C11 H11 0.9300 .
C12 H12 0.9300 .
C13 C14 1.401(12) .
C13 H13 0.9300 .
C14 C15 1.419(13) .
C14 H14 0.9300 .
C15 C16 1.381(12) .
C16 C17 1.371(11) .
C16 H16 0.9300 .
C17 H17 0.9300 .

loop_
_geom_hbond_atom_site_label_D
_geom_hbond_atom_site_label_H
_geom_hbond_atom_site_label_A
_geom_hbond_distance_DH
_geom_hbond_distance_HA
_geom_hbond_distance_DA
_geom_hbond_angle_DHA
_geom_hbond_site_symmetry_A
O1W H1W1 O2 0.82 2.00 2.766(9) 156.1 .
O1W H1W2 O4 0.82 2.13 2.727(10) 129.4 2_666
O2W H2W1 O4 0.82 1.85 2.655(9) 167.8 1_654
O2W H2W2 O2 0.82 2.04 2.812(9) 157.4 1_655
O3W H3W1 O3 0.82 2.00 2.761(9) 154.4 2_656
O3W H3W2 O3 0.82 2.05 2.860(9) 168.0 1_654

loop_
_geom_torsion_atom_site_label_1
_geom_torsion_atom_site_label_2
_geom_torsion_atom_site_label_3
_geom_torsion_atom_site_label_4
_geom_torsion
_geom_torsion_site_symmetry_1
O2 S1 O1 Zn1 27.8(6) .
C1 S1 O1 Zn1 -83.2(5) .
N2 Zn1 O1 S1 -94.5(5) 1_554
O3W Zn1 O1 S1 176.6(4) .
N1 Zn1 O1 S1 84.5(5) .
O1W Zn1 O1 S1 -6.4(5) .
O2W Zn1 N1 C8 -94.8(4) .
O1 Zn1 N1 C8 86.2(4) .
O3W Zn1 N1 C8 -8.8(4) .
O1W Zn1 N1 C8 177.1(4) .
O2W Zn1 N1 C12 92.0(4) .
O1 Zn1 N1 C12 -86.9(4) .
O3W Zn1 N1 C12 178.0(4) .
O1W Zn1 N1 C12 3.9(4) .
O2 S1 C1 C6 13.4(5) .
O1 S1 C1 C6 131.2(4) .
O2 S1 C1 C2 -167.8(4) .
O1 S1 C1 C2 -50.0(4) .
C6 C1 C2 C3 0.0(3) .
S1 C1 C2 C3 -178.79(19) .
C1 C2 C3 C4 0.0(3) .
C2 C3 C4 C5 -0.4(5) .
C2 C3 C4 C7 179.2(3) .
C3 C4 C5 C6 0.7(7) .
C7 C4 C5 C6 -178.9(5) .
C2 C1 C6 C5 0.3(6) .
S1 C1 C6 C5 179.0(4) .
C4 C5 C6 C1 -0.6(7) .
C5 C4 C7 O4 -26.5(9) .
C3 C4 C7 O4 153.9(7) .
C5 C4 C7 O3 146.4(7) .
C3 C4 C7 O3 -33.2(8) .
C12 N1 C8 C9 -0.1(3) .
Zn1 N1 C8 C9 -173.3(4) .
N1 C8 C9 C10 0.0(3) .
C8 C9 C10 C11 0.1(6) .
C8 C9 C10 C15 -177.3(7) .
C9 C10 C11 C12 0.0(7) .
C15 C10 C11 C12 177.6(7) .
C8 N1 C12 C11 0.1(6) .
Zn1 N1 C12 C11 173.5(5) .
C10 C11 C12 N1 -0.1(8) .
C17 N2 C13 C14 0.1(3) .
Zn1 N2 C13 C14 -175.5(4) 1_556
N2 C13 C14 C15 0.6(3) .
C13 C14 C15 C16 -1.6(6) .
C13 C14 C15 C10 174.0(5) .
C9 C10 C15 C16 138.2(7) .
C11 C10 C15 C16 -39.3(8) .
C9 C10 C15 C14 -37.1(8) .
C11 C10 C15 C14 145.4(6) .
C14 C15 C16 C17 2.0(8) .
C10 C15 C16 C17 -173.5(6) .
C13 N2 C17 C16 0.3(6) .
Zn1 N2 C17 C16 175.9(5) 1_556
C15 C16 C17 N2 -1.3(8) .
